data_4022900
loop_
_publ_author_name
'Jun Liu'
'Ya Li'
'Jinbo Hu'

_publ_section_title
;
 Stereoselective Synthesis of Di- and Monofluoromethylated
 Vicinal Ethylenediamines with Di- and Monofluoromethyl Sulfones
;
_journal_name_full 'Journal of Organic Chemistry'
_journal_page_first 3119
_journal_page_last 3121
_journal_paper_doi 10.1021/jo070094w
_journal_volume 72
_journal_year 2007
_chemical_absolute_configuration ad
_chemical_formula_sum 'C34 H38 F2 N2 O3 S2'
_chemical_formula_weight 624.78
_chemical_name_systematic
; 
 ? 
;
_space_group_IT_number 19
_symmetry_cell_setting orthorhombic
_symmetry_space_group_name_Hall 'P 2ac 2ab'
_symmetry_space_group_name_H-M 'P 21 21 21'
_atom_sites_solution_hydrogens geom
_atom_sites_solution_primary direct
_atom_sites_solution_secondary difmap
_audit_creation_method SHELXL-97
_cell_angle_alpha 90.00
_cell_angle_beta 90.00
_cell_angle_gamma 90.00
_cell_formula_units_Z 4
_cell_length_a 11.7899(12)
_cell_length_b 12.0460(13)
_cell_length_c 23.093(3)
_cell_measurement_reflns_used 2106
_cell_measurement_temperature 293(2)
_cell_measurement_theta_max 35.910
_cell_measurement_theta_min 4.834
_cell_volume 3279.7(6)
_computing_cell_refinement 'Bruker SMART'
_computing_data_collection 'Bruker SMART'
_computing_data_reduction 'Bruker SHELXTL'
_computing_molecular_graphics 'Bruker SHELXTL'
_computing_publication_material 'Bruker SHELXTL'
_computing_structure_refinement 'SHELXL-97 (Sheldrick, 1997)'
_computing_structure_solution 'SHELXS-97 (Sheldrick, 1990)'
_diffrn_ambient_temperature 293(2)
_diffrn_measured_fraction_theta_full 0.995
_diffrn_measured_fraction_theta_max 0.995
_diffrn_measurement_device_type 'CCD area detector'
_diffrn_measurement_method 'phi and omega scans'
_diffrn_radiation_monochromator graphite
_diffrn_radiation_source 'fine-focus sealed tube'
_diffrn_radiation_type MoK\a
_diffrn_radiation_wavelength 0.71073
_diffrn_reflns_av_R_equivalents 0.0737
_diffrn_reflns_av_sigmaI/netI 0.1253
_diffrn_reflns_limit_h_max 9
_diffrn_reflns_limit_h_min -15
_diffrn_reflns_limit_k_max 15
_diffrn_reflns_limit_k_min -15
_diffrn_reflns_limit_l_max 29
_diffrn_reflns_limit_l_min -26
_diffrn_reflns_number 19807
_diffrn_reflns_theta_full 27.50
_diffrn_reflns_theta_max 27.50
_diffrn_reflns_theta_min 1.76
_exptl_absorpt_coefficient_mu 0.210
_exptl_absorpt_correction_T_max 1.00000
_exptl_absorpt_correction_T_min 0.78090
_exptl_absorpt_correction_type empirical
_exptl_crystal_colour colorless
_exptl_crystal_density_diffrn 1.265
_exptl_crystal_density_method 'not measured'
_exptl_crystal_F_000 1320
_exptl_crystal_size_max 0.507
_exptl_crystal_size_mid 0.423
_exptl_crystal_size_min 0.402
_refine_diff_density_max 0.224
_refine_diff_density_min -0.212
_refine_diff_density_rms 0.035
_refine_ls_abs_structure_details 'Flack H D (1983), Acta Cryst. A39, 876-881'
_refine_ls_abs_structure_Flack 0.00(7)
_refine_ls_extinction_method none
_refine_ls_goodness_of_fit_ref 0.870
_refine_ls_hydrogen_treatment mixed
_refine_ls_matrix_type full
_refine_ls_number_parameters 399
_refine_ls_number_reflns 7442
_refine_ls_number_restraints 1
_refine_ls_restrained_S_all 0.870
_refine_ls_R_factor_all 0.1355
_refine_ls_R_factor_gt 0.0574
_refine_ls_shift/su_max 0.001
_refine_ls_shift/su_mean 0.000
_refine_ls_structure_factor_coef Fsqd
_refine_ls_weighting_details 'calc w=1/[\s^2^(Fo^2^)+(0.0148P)^2^+0.0000P] where P=(Fo^2^+2Fc^2^)/3'
_refine_ls_weighting_scheme calc
_refine_ls_wR_factor_gt 0.0716
_refine_ls_wR_factor_ref 0.0878
_reflns_number_gt 3597
_reflns_number_total 7442
_reflns_threshold_expression >2sigma(I)
_cod_data_source_file jo070094wsi20070116_085749.cif
_cod_data_source_block cd2657
_cod_depositor_comments
;
The following automatic conversions were performed:
'_symmetry_cell_setting' value 'Orthorhombic' changed to 'orthorhombic'
according to '/home/saulius/struct/CIF-dictionaries/cif_core.dic'
dictionary named 'cif_core.dic' version 2.4.1 from 2010-06-29.

Automatic conversion script
Id: cif_fix_enum 1527 2010-12-29 10:47:43Z saulius 
;
_cod_database_code 4022900

loop_
_symmetry_equiv_pos_as_xyz
'x, y, z'
'-x+1/2, -y, z+1/2'
'-x, y+1/2, -z+1/2'
'x+1/2, -y+1/2, -z'

loop_
_atom_site_label
_atom_site_type_symbol
_atom_site_fract_x
_atom_site_fract_y
_atom_site_fract_z
_atom_site_U_iso_or_equiv
_atom_site_adp_type
_atom_site_occupancy
_atom_site_symmetry_multiplicity
_atom_site_calc_flag
_atom_site_refinement_flags
S1 S 0.60721(8) 0.85780(9) 0.12392(4) 0.0526(3) Uani 1 1 d .
S2 S 0.95806(8) 1.03278(10) 0.04518(4) 0.0618(3) Uani 1 1 d .
F1 F 0.64282(15) 1.06987(17) 0.11749(10) 0.0763(7) Uani 1 1 d .
F2 F 0.70674(14) 0.97412(19) 0.04621(8) 0.0728(7) Uani 1 1 d .
O1 O 0.55711(19) 0.8838(2) 0.17844(10) 0.0733(9) Uani 1 1 d .
O2 O 0.67679(19) 0.76294(19) 0.11662(11) 0.0649(7) Uani 1 1 d .
O3 O 1.0640(2) 0.9762(3) 0.06071(11) 0.0949(10) Uani 1 1 d .
N1 N 0.8821(2) 1.0619(3) 0.10463(12) 0.0479(8) Uani 1 1 d D
N2 N 0.9087(2) 0.9185(2) 0.22745(11) 0.0435(7) Uani 1 1 d .
C1 C 0.6988(3) 0.9759(3) 0.10497(16) 0.0512(10) Uani 1 1 d .
C2 C 0.8172(3) 0.9737(3) 0.13121(13) 0.0412(8) Uani 1 1 d .
H2 H 0.8525 0.9032 0.1201 0.049 Uiso 1 1 calc R
C3 C 0.8174(3) 0.9798(3) 0.19861(14) 0.0405(9) Uani 1 1 d .
C4 C 0.8100(3) 1.0984(3) 0.22170(14) 0.0524(10) Uani 1 1 d .
H4A H 0.8850 1.1315 0.2205 0.063 Uiso 1 1 calc R
H4B H 0.7612 1.1414 0.1964 0.063 Uiso 1 1 calc R
C5 C 0.7651(3) 1.1054(3) 0.28261(16) 0.0508(10) Uani 1 1 d .
C6 C 0.8341(4) 1.1208(3) 0.32963(18) 0.0705(12) Uani 1 1 d .
H6 H 0.9117 1.1296 0.3241 0.085 Uiso 1 1 calc R
C7 C 0.7914(5) 1.1236(4) 0.3843(2) 0.0998(17) Uani 1 1 d .
H7 H 0.8400 1.1331 0.4156 0.120 Uiso 1 1 calc R
C8 C 0.6768(5) 1.1124(4) 0.3936(2) 0.0981(18) Uani 1 1 d .
H8 H 0.6477 1.1146 0.4310 0.118 Uiso 1 1 calc R
C9 C 0.6061(4) 1.0980(4) 0.3476(2) 0.0967(16) Uani 1 1 d .
H9 H 0.5283 1.0915 0.3533 0.116 Uiso 1 1 calc R
C10 C 0.6507(4) 1.0931(3) 0.29224(17) 0.0726(13) Uani 1 1 d .
H10 H 0.6024 1.0812 0.2610 0.087 Uiso 1 1 calc R
C11 C 1.0223(3) 0.9440(3) 0.20661(13) 0.0539(10) Uani 1 1 d .
H11A H 1.0262 1.0224 0.1972 0.065 Uiso 1 1 calc R
H11B H 1.0361 0.9026 0.1713 0.065 Uiso 1 1 calc R
C12 C 1.1149(3) 0.9169(3) 0.25007(15) 0.0490(10) Uani 1 1 d .
C13 C 1.2207(3) 0.8863(3) 0.23112(16) 0.0536(10) Uani 1 1 d .
H13 H 1.2327 0.8759 0.1917 0.064 Uiso 1 1 calc R
C14 C 1.3091(3) 0.8709(3) 0.2688(2) 0.0714(12) Uani 1 1 d .
H14 H 1.3799 0.8493 0.2550 0.086 Uiso 1 1 calc R
C15 C 1.2927(4) 0.8872(4) 0.3261(2) 0.0785(14) Uani 1 1 d .
H15 H 1.3529 0.8777 0.3516 0.094 Uiso 1 1 calc R
C16 C 1.1885(4) 0.9175(3) 0.34686(17) 0.0784(14) Uani 1 1 d .
H16 H 1.1780 0.9281 0.3864 0.094 Uiso 1 1 calc R
C17 C 1.0986(3) 0.9324(3) 0.30891(16) 0.0663(12) Uani 1 1 d .
H17 H 1.0276 0.9528 0.3229 0.080 Uiso 1 1 calc R
C18 C 0.8887(3) 0.7991(3) 0.22967(14) 0.0496(9) Uani 1 1 d .
H18A H 0.9562 0.7630 0.2445 0.060 Uiso 1 1 calc R
H18B H 0.8764 0.7722 0.1906 0.060 Uiso 1 1 calc R
C19 C 0.7889(3) 0.7654(3) 0.26658(16) 0.0462(10) Uani 1 1 d .
C20 C 0.7259(3) 0.6742(3) 0.25338(18) 0.0627(12) Uani 1 1 d .
H20 H 0.7453 0.6320 0.2211 0.075 Uiso 1 1 calc R
C21 C 0.6338(3) 0.6427(4) 0.2867(2) 0.0782(14) Uani 1 1 d .
H21 H 0.5912 0.5807 0.2766 0.094 Uiso 1 1 calc R
C22 C 0.6063(4) 0.7036(4) 0.3346(2) 0.0838(14) Uani 1 1 d .
H22 H 0.5453 0.6826 0.3577 0.101 Uiso 1 1 calc R
C23 C 0.6689(4) 0.7962(4) 0.34864(18) 0.0792(14) Uani 1 1 d .
H23 H 0.6490 0.8384 0.3808 0.095 Uiso 1 1 calc R
C24 C 0.7610(3) 0.8270(3) 0.31539(16) 0.0608(11) Uani 1 1 d .
H24 H 0.8040 0.8887 0.3256 0.073 Uiso 1 1 calc R
C25 C 0.5028(3) 0.8595(3) 0.06991(15) 0.0495(10) Uani 1 1 d .
C26 C 0.5184(4) 0.8005(3) 0.02026(19) 0.0700(13) Uani 1 1 d .
H26 H 0.5846 0.7600 0.0146 0.084 Uiso 1 1 calc R
C27 C 0.4351(5) 0.8015(4) -0.0213(2) 0.0981(18) Uani 1 1 d .
H27 H 0.4446 0.7619 -0.0555 0.118 Uiso 1 1 calc R
C28 C 0.3378(5) 0.8613(5) -0.0120(3) 0.114(2) Uani 1 1 d .
H28 H 0.2810 0.8615 -0.0399 0.137 Uiso 1 1 calc R
C29 C 0.3239(4) 0.9194(4) 0.0369(3) 0.0981(18) Uani 1 1 d .
H29 H 0.2581 0.9608 0.0421 0.118 Uiso 1 1 calc R
C30 C 0.4052(3) 0.9189(3) 0.07973(18) 0.0730(13) Uani 1 1 d .
H30 H 0.3944 0.9575 0.1142 0.088 Uiso 1 1 calc R
C31 C 0.9951(3) 1.1756(3) 0.02640(16) 0.0620(12) Uani 1 1 d .
C32 C 0.8881(4) 1.2374(4) 0.01245(18) 0.1077(18) Uani 1 1 d .
H32A H 0.8457 1.2496 0.0474 0.162 Uiso 1 1 calc R
H32B H 0.8433 1.1946 -0.0141 0.162 Uiso 1 1 calc R
H32C H 0.9067 1.3076 -0.0048 0.162 Uiso 1 1 calc R
C33 C 1.0649(4) 1.2271(4) 0.07452(17) 0.1100(19) Uani 1 1 d .
H33A H 1.1039 1.2914 0.0600 0.165 Uiso 1 1 calc R
H33B H 1.1194 1.1741 0.0883 0.165 Uiso 1 1 calc R
H33C H 1.0159 1.2486 0.1057 0.165 Uiso 1 1 calc R
C34 C 1.0704(3) 1.1617(3) -0.02738(16) 0.0887(15) Uani 1 1 d .
H34A H 1.0903 1.2334 -0.0423 0.133 Uiso 1 1 calc R
H34B H 1.0299 1.1207 -0.0564 0.133 Uiso 1 1 calc R
H34C H 1.1381 1.1221 -0.0170 0.133 Uiso 1 1 calc R
H1 H 0.921(2) 1.105(2) 0.1246(11) 0.035(10) Uiso 1 1 d D
H3 H 0.745(2) 0.942(2) 0.2094(11) 0.041(9) Uiso 1 1 d .

loop_
_atom_site_aniso_label
_atom_site_aniso_U_11
_atom_site_aniso_U_22
_atom_site_aniso_U_33
_atom_site_aniso_U_23
_atom_site_aniso_U_13
_atom_site_aniso_U_12
S1 0.0448(6) 0.0650(7) 0.0480(6) -0.0005(6) 0.0036(5) -0.0056(6)
S2 0.0527(7) 0.0844(8) 0.0482(6) -0.0042(6) 0.0164(5) -0.0044(6)
F1 0.0542(15) 0.0647(16) 0.1099(19) 0.0009(15) -0.0103(13) 0.0136(11)
F2 0.0571(14) 0.1156(19) 0.0457(13) 0.0079(14) -0.0076(11) -0.0207(13)
O1 0.0567(17) 0.115(2) 0.0481(16) -0.0083(16) 0.0137(13) -0.0165(16)
O2 0.0554(16) 0.0574(17) 0.082(2) 0.0066(15) -0.0130(16) 0.0062(14)
O3 0.071(2) 0.121(3) 0.092(2) 0.033(2) 0.0323(16) 0.0362(19)
N1 0.047(2) 0.064(2) 0.0326(18) -0.0043(17) 0.0049(15) -0.0095(18)
N2 0.0369(19) 0.049(2) 0.0444(18) 0.0091(16) 0.0002(14) -0.0055(15)
C1 0.042(2) 0.066(3) 0.046(2) -0.002(2) 0.0014(18) 0.005(2)
C2 0.0350(19) 0.050(2) 0.038(2) -0.0026(19) 0.0037(17) -0.0002(18)
C3 0.043(2) 0.039(2) 0.040(2) -0.0043(19) 0.0061(19) -0.003(2)
C4 0.058(3) 0.049(3) 0.050(2) -0.002(2) 0.007(2) -0.007(2)
C5 0.068(3) 0.042(2) 0.042(3) -0.0056(19) 0.001(2) 0.005(2)
C6 0.082(3) 0.072(3) 0.058(3) -0.018(3) 0.001(3) -0.004(2)
C7 0.139(5) 0.110(4) 0.051(3) -0.020(3) 0.002(3) -0.001(4)
C8 0.158(5) 0.084(4) 0.053(3) -0.017(3) 0.040(4) 0.015(4)
C9 0.096(4) 0.107(4) 0.087(4) -0.010(3) 0.039(3) 0.019(3)
C10 0.069(3) 0.087(3) 0.063(3) -0.013(3) 0.010(2) 0.011(2)
C11 0.037(2) 0.074(3) 0.051(2) 0.015(2) -0.0005(18) -0.008(2)
C12 0.048(2) 0.052(2) 0.047(2) 0.0038(19) -0.001(2) -0.011(2)
C13 0.042(2) 0.064(3) 0.055(3) 0.001(2) 0.000(2) -0.006(2)
C14 0.053(3) 0.061(3) 0.100(4) 0.010(3) -0.012(3) -0.003(2)
C15 0.068(3) 0.086(4) 0.081(4) 0.015(3) -0.033(3) -0.013(3)
C16 0.088(3) 0.096(4) 0.051(3) 0.008(3) -0.020(3) -0.012(3)
C17 0.064(3) 0.081(3) 0.053(3) 0.000(2) -0.005(2) -0.006(2)
C18 0.039(2) 0.053(3) 0.057(2) 0.004(2) 0.000(2) 0.009(2)
C19 0.042(2) 0.037(2) 0.060(3) 0.005(2) -0.010(2) -0.0002(19)
C20 0.052(3) 0.051(3) 0.085(3) -0.002(2) -0.005(2) 0.005(2)
C21 0.059(3) 0.063(3) 0.112(4) 0.012(3) -0.006(3) -0.019(3)
C22 0.074(3) 0.075(4) 0.103(4) 0.029(3) 0.021(3) -0.003(3)
C23 0.092(4) 0.072(3) 0.074(3) 0.007(3) 0.028(3) -0.015(3)
C24 0.072(3) 0.062(3) 0.049(3) 0.007(2) 0.007(2) -0.015(2)
C25 0.038(2) 0.063(3) 0.047(2) -0.006(2) 0.0011(18) -0.007(2)
C26 0.057(3) 0.083(3) 0.070(3) -0.001(3) 0.004(3) -0.015(2)
C27 0.109(5) 0.117(5) 0.068(4) -0.006(3) -0.022(4) -0.046(4)
C28 0.082(4) 0.134(6) 0.127(5) 0.030(5) -0.058(4) -0.046(4)
C29 0.053(3) 0.105(4) 0.137(5) 0.018(4) -0.030(4) 0.000(3)
C30 0.040(3) 0.092(4) 0.087(3) -0.002(3) 0.002(2) 0.000(2)
C31 0.059(3) 0.083(3) 0.044(3) 0.010(2) 0.014(2) -0.006(2)
C32 0.108(4) 0.139(5) 0.076(3) 0.033(3) 0.014(3) 0.045(4)
C33 0.115(5) 0.130(5) 0.085(4) -0.009(3) 0.009(3) -0.064(4)
C34 0.070(3) 0.129(4) 0.067(3) 0.022(3) 0.021(2) -0.012(3)

loop_
_atom_type_symbol
_atom_type_description
_atom_type_scat_dispersion_real
_atom_type_scat_dispersion_imag
_atom_type_scat_source
C C 0.0033 0.0016 'International Tables Vol C Tables 4.2.6.8 and 6.1.1.4'
H H 0.0000 0.0000 'International Tables Vol C Tables 4.2.6.8 and 6.1.1.4'
N N 0.0061 0.0033 'International Tables Vol C Tables 4.2.6.8 and 6.1.1.4'
O O 0.0106 0.0060 'International Tables Vol C Tables 4.2.6.8 and 6.1.1.4'
F F 0.0171 0.0103 'International Tables Vol C Tables 4.2.6.8 and 6.1.1.4'
S S 0.1246 0.1234 'International Tables Vol C Tables 4.2.6.8 and 6.1.1.4'

loop_
_geom_angle_atom_site_label_1
_geom_angle_atom_site_label_2
_geom_angle_atom_site_label_3
_geom_angle
O2 S1 O1 121.50(17)
O2 S1 C25 109.34(18)
O1 S1 C25 109.57(17)
O2 S1 C1 104.81(16)
O1 S1 C1 106.46(16)
C25 S1 C1 103.55(16)
O3 S2 N1 110.59(15)
O3 S2 C31 106.97(18)
N1 S2 C31 97.19(16)
C2 N1 S2 118.5(2)
C2 N1 H1 121(2)
S2 N1 H1 107(2)
C11 N2 C18 111.7(3)
C11 N2 C3 114.8(3)
C18 N2 C3 113.2(3)
F1 C1 F2 105.2(3)
F1 C1 C2 112.3(3)
F2 C1 C2 109.5(3)
F1 C1 S1 108.2(2)
F2 C1 S1 105.4(2)
C2 C1 S1 115.5(3)
N1 C2 C1 107.7(3)
N1 C2 C3 112.9(3)
C1 C2 C3 113.4(3)
N1 C2 H2 107.5
C1 C2 H2 107.5
C3 C2 H2 107.5
N2 C3 C4 110.8(3)
N2 C3 C2 115.5(3)
C4 C3 C2 113.1(3)
N2 C3 H3 106.6(16)
C4 C3 H3 106.9(16)
C2 C3 H3 103.1(15)
C5 C4 C3 113.5(3)
C5 C4 H4A 108.9
C3 C4 H4A 108.9
C5 C4 H4B 108.9
C3 C4 H4B 108.9
H4A C4 H4B 107.7
C6 C5 C10 118.0(4)
C6 C5 C4 122.7(4)
C10 C5 C4 119.3(4)
C7 C6 C5 121.3(4)
C7 C6 H6 119.3
C5 C6 H6 119.3
C6 C7 C8 120.4(5)
C6 C7 H7 119.8
C8 C7 H7 119.8
C9 C8 C7 119.6(5)
C9 C8 H8 120.2
C7 C8 H8 120.2
C8 C9 C10 119.6(5)
C8 C9 H9 120.2
C10 C9 H9 120.2
C5 C10 C9 121.2(4)
C5 C10 H10 119.4
C9 C10 H10 119.4
N2 C11 C12 113.4(3)
N2 C11 H11A 108.9
C12 C11 H11A 108.9
N2 C11 H11B 108.9
C12 C11 H11B 108.9
H11A C11 H11B 107.7
C13 C12 C17 118.4(4)
C13 C12 C11 120.0(3)
C17 C12 C11 121.3(4)
C14 C13 C12 121.7(4)
C14 C13 H13 119.1
C12 C13 H13 119.1
C15 C14 C13 119.5(4)
C15 C14 H14 120.2
C13 C14 H14 120.2
C14 C15 C16 120.7(4)
C14 C15 H15 119.6
C16 C15 H15 119.6
C15 C16 C17 119.9(4)
C15 C16 H16 120.0
C17 C16 H16 120.0
C12 C17 C16 119.7(4)
C12 C17 H17 120.1
C16 C17 H17 120.1
N2 C18 C19 114.3(3)
N2 C18 H18A 108.7
C19 C18 H18A 108.7
N2 C18 H18B 108.7
C19 C18 H18B 108.7
H18A C18 H18B 107.6
C20 C19 C24 118.9(4)
C20 C19 C18 121.1(4)
C24 C19 C18 120.0(3)
C19 C20 C21 121.7(4)
C19 C20 H20 119.2
C21 C20 H20 119.2
C22 C21 C20 119.3(4)
C22 C21 H21 120.4
C20 C21 H21 120.4
C21 C22 C23 119.9(5)
C21 C22 H22 120.1
C23 C22 H22 120.1
C22 C23 C24 120.6(4)
C22 C23 H23 119.7
C24 C23 H23 119.7
C23 C24 C19 119.6(4)
C23 C24 H24 120.2
C19 C24 H24 120.2
C26 C25 C30 121.6(4)
C26 C25 S1 119.9(3)
C30 C25 S1 118.5(3)
C25 C26 C27 119.2(5)
C25 C26 H26 120.4
C27 C26 H26 120.4
C28 C27 C26 119.6(5)
C28 C27 H27 120.2
C26 C27 H27 120.2
C29 C28 C27 120.6(6)
C29 C28 H28 119.7
C27 C28 H28 119.7
C28 C29 C30 121.2(5)
C28 C29 H29 119.4
C30 C29 H29 119.4
C25 C30 C29 117.8(4)
C25 C30 H30 121.1
C29 C30 H30 121.1
C32 C31 C33 114.3(4)
C32 C31 C34 111.5(3)
C33 C31 C34 108.9(3)
C32 C31 S2 108.5(3)
C33 C31 S2 109.9(3)
C34 C31 S2 103.1(3)
C31 C32 H32A 109.5
C31 C32 H32B 109.5
H32A C32 H32B 109.5
C31 C32 H32C 109.5
H32A C32 H32C 109.5
H32B C32 H32C 109.5
C31 C33 H33A 109.5
C31 C33 H33B 109.5
H33A C33 H33B 109.5
C31 C33 H33C 109.5
H33A C33 H33C 109.5
H33B C33 H33C 109.5
C31 C34 H34A 109.5
C31 C34 H34B 109.5
H34A C34 H34B 109.5
C31 C34 H34C 109.5
H34A C34 H34C 109.5
H34B C34 H34C 109.5

loop_
_geom_bond_atom_site_label_1
_geom_bond_atom_site_label_2
_geom_bond_distance
S1 O2 1.417(2)
S1 O1 1.426(2)
S1 C25 1.753(3)
S1 C1 1.839(4)
S2 O3 1.468(3)
S2 N1 1.676(3)
S2 C31 1.827(4)
F1 C1 1.342(4)
F2 C1 1.360(4)
N1 C2 1.446(4)
N1 H1 0.833(16)
N2 C11 1.455(3)
N2 C18 1.459(4)
N2 C3 1.466(4)
C1 C2 1.522(4)
C2 C3 1.558(4)
C2 H2 0.9800
C3 C4 1.527(4)
C3 H3 1.00(3)
C4 C5 1.505(4)
C4 H4A 0.9700
C4 H4B 0.9700
C5 C6 1.369(4)
C5 C10 1.376(4)
C6 C7 1.360(5)
C6 H6 0.9300
C7 C8 1.375(6)
C7 H7 0.9300
C8 C9 1.361(6)
C8 H8 0.9300
C9 C10 1.383(5)
C9 H9 0.9300
C10 H10 0.9300
C11 C12 1.519(4)
C11 H11A 0.9700
C11 H11B 0.9700
C12 C13 1.372(4)
C12 C17 1.385(4)
C13 C14 1.371(5)
C13 H13 0.9300
C14 C15 1.351(5)
C14 H14 0.9300
C15 C16 1.369(5)
C15 H15 0.9300
C16 C17 1.387(5)
C16 H16 0.9300
C17 H17 0.9300
C18 C19 1.508(5)
C18 H18A 0.9700
C18 H18B 0.9700
C19 C20 1.360(4)
C19 C24 1.389(5)
C20 C21 1.385(5)
C20 H20 0.9300
C21 C22 1.367(5)
C21 H21 0.9300
C22 C23 1.375(5)
C22 H22 0.9300
C23 C24 1.381(5)
C23 H23 0.9300
C24 H24 0.9300
C25 C26 1.361(5)
C25 C30 1.374(5)
C26 C27 1.373(5)
C26 H26 0.9300
C27 C28 1.371(7)
C27 H27 0.9300
C28 C29 1.339(6)
C28 H28 0.9300
C29 C30 1.377(5)
C29 H29 0.9300
C30 H30 0.9300
C31 C32 1.500(5)
C31 C33 1.516(5)
C31 C34 1.536(4)
C32 H32A 0.9600
C32 H32B 0.9600
C32 H32C 0.9600
C33 H33A 0.9600
C33 H33B 0.9600
C33 H33C 0.9600
C34 H34A 0.9600
C34 H34B 0.9600
C34 H34C 0.9600

loop_
_geom_torsion_atom_site_label_1
_geom_torsion_atom_site_label_2
_geom_torsion_atom_site_label_3
_geom_torsion_atom_site_label_4
_geom_torsion
O3 S2 N1 C2 -78.6(3)
C31 S2 N1 C2 170.2(3)
O2 S1 C1 F1 -172.7(2)
O1 S1 C1 F1 -42.8(3)
C25 S1 C1 F1 72.7(3)
O2 S1 C1 F2 75.1(2)
O1 S1 C1 F2 -155.0(2)
C25 S1 C1 F2 -39.5(3)
O2 S1 C1 C2 -45.9(3)
O1 S1 C1 C2 84.1(3)
C25 S1 C1 C2 -160.4(3)
S2 N1 C2 C1 -91.6(3)
S2 N1 C2 C3 142.5(2)
F1 C1 C2 N1 -64.2(4)
F2 C1 C2 N1 52.3(4)
S1 C1 C2 N1 171.0(2)
F1 C1 C2 C3 61.4(4)
F2 C1 C2 C3 177.9(3)
S1 C1 C2 C3 -63.3(4)
C11 N2 C3 C4 -77.9(3)
C18 N2 C3 C4 152.3(3)
C11 N2 C3 C2 52.4(4)
C18 N2 C3 C2 -77.4(4)
N1 C2 C3 N2 -90.5(4)
C1 C2 C3 N2 146.7(3)
N1 C2 C3 C4 38.7(4)
C1 C2 C3 C4 -84.1(4)
N2 C3 C4 C5 -71.0(4)
C2 C3 C4 C5 157.5(3)
C3 C4 C5 C6 101.6(4)
C3 C4 C5 C10 -76.7(5)
C10 C5 C6 C7 0.3(6)
C4 C5 C6 C7 -178.1(4)
C5 C6 C7 C8 -0.9(7)
C6 C7 C8 C9 0.3(8)
C7 C8 C9 C10 1.0(8)
C6 C5 C10 C9 1.1(6)
C4 C5 C10 C9 179.4(4)
C8 C9 C10 C5 -1.7(7)
C18 N2 C11 C12 -71.9(4)
C3 N2 C11 C12 157.6(3)
N2 C11 C12 C13 149.7(3)
N2 C11 C12 C17 -36.6(5)
C17 C12 C13 C14 0.2(5)
C11 C12 C13 C14 174.1(3)
C12 C13 C14 C15 -0.8(6)
C13 C14 C15 C16 0.9(7)
C14 C15 C16 C17 -0.4(7)
C13 C12 C17 C16 0.3(6)
C11 C12 C17 C16 -173.5(3)
C15 C16 C17 C12 -0.2(6)
C11 N2 C18 C19 162.8(3)
C3 N2 C18 C19 -65.9(4)
N2 C18 C19 C20 148.3(3)
N2 C18 C19 C24 -32.5(5)
C24 C19 C20 C21 1.2(6)
C18 C19 C20 C21 -179.7(3)
C19 C20 C21 C22 -1.0(6)
C20 C21 C22 C23 1.0(7)
C21 C22 C23 C24 -1.3(7)
C22 C23 C24 C19 1.5(6)
C20 C19 C24 C23 -1.4(6)
C18 C19 C24 C23 179.4(4)
O2 S1 C25 C26 -20.8(4)
O1 S1 C25 C26 -156.3(3)
C1 S1 C25 C26 90.5(3)
O2 S1 C25 C30 157.6(3)
O1 S1 C25 C30 22.2(4)
C1 S1 C25 C30 -91.1(3)
C30 C25 C26 C27 0.8(6)
S1 C25 C26 C27 179.2(3)
C25 C26 C27 C28 -0.3(7)
C26 C27 C28 C29 0.6(9)
C27 C28 C29 C30 -1.5(9)
C26 C25 C30 C29 -1.6(6)
S1 C25 C30 C29 -180.0(3)
C28 C29 C30 C25 1.9(7)
O3 S2 C31 C32 -177.8(3)
N1 S2 C31 C32 -63.7(3)
O3 S2 C31 C33 -52.2(3)
N1 S2 C31 C33 62.0(3)
O3 S2 C31 C34 63.8(3)
N1 S2 C31 C34 177.9(3)

loop_
_cod_related_entry_id
_cod_related_entry_database
_cod_related_entry_code
1 ChemSpider 21194086
